data_8101207
loop_
_publ_author_name
'Hauptmann, Ralf'
'Kondo, Mitsuru'
'Kitagawa, Susumu'

_publ_section_title
;
Crystal structure of bis(4-aminobenzoato)aquacadmium dihydrate, [Cd
(H~2~NC~6~H~4~COO)~2~(H~2~O)]~n~ &#x00B7; 2nH~2~O
;
_journal_issue 1
_journal_name_full 'Zeitschrift f\"ur Kristallographie - New Crystal Structures'
_journal_page_first 169
_journal_page_last 170
_journal_volume 215
_journal_year 2000
_chemical_formula_structural '[Cd(p-H2 N C6 H4 C O O)2(H2 O)]n . 2nH2O'
_chemical_formula_sum 'C28 H36 Cd2 N4 O14'
_chemical_formula_weight 877.43
_space_group_IT_number 2
_symmetry_cell_setting triclinic
_symmetry_space_group_name_Hall '-P 1'
_symmetry_space_group_name_H-M 'P -1'
_cell_angle_alpha 94.295(1)
_cell_angle_beta 100.153(1)
_cell_angle_gamma 112.072(4)
_cell_formula_units_Z 1
_cell_length_a 6.2028(7)
_cell_length_b 8.253(1)
_cell_length_c 17.592(2)
_cell_measurement_temperature 273.2
_cell_volume 811.6(2)
_exptl_crystal_density_diffrn 1.795
_refine_ls_R_factor_obs 0.0444
_cod_database_code 8101207

loop_
_symmetry_equiv_pos_as_xyz
x,y,z
-x,-y,-z

loop_
_atom_site_aniso_label
_atom_site_aniso_U_11
_atom_site_aniso_U_22
_atom_site_aniso_U_33
_atom_site_aniso_U_12
_atom_site_aniso_U_13
_atom_site_aniso_U_23
Cd(1) 0.02688(10) 0.0349(1) 0.0255(1) 0.01124(7) 0.00129(7) -0.00828(8)
O(1) 0.0340(10) 0.035(1) 0.0279(9) 0.0123(8) -0.0009(7) -0.0055(8)
O(2) 0.044(1) 0.054(1) 0.038(1) 0.0236(9) 0.0021(9) -0.0176(10)
O(3) 0.0359(10) 0.0332(10) 0.0299(9) 0.0111(8) 0.0082(7) -0.0056(8)
O(4) 0.034(1) 0.057(1) 0.037(1) 0.0106(9) -0.0029(8) -0.019(1)
O(5) 0.028(1) 0.112(2) 0.126(2) 0.028(1) -0.014(1) -0.089(2)
O(6) 0.166(3) 0.094(2) 0.065(2) 0.097(2) 0.030(2) 0.021(2)
O(7) 0.070(2) 0.093(3) 0.071(2) -0.018(2) 0.008(1) 0.024(2)
N(1) 0.040(1) 0.035(1) 0.030(1) 0.0099(10) -0.0017(9) -0.007(1)
N(2) 0.047(1) 0.034(1) 0.029(1) 0.013(1) 0.0064(9) -0.0059(10)
C(1) 0.036(1) 0.028(1) 0.023(1) 0.0114(10) 0.0074(9) 0.0029(10)
C(2) 0.030(1) 0.024(1) 0.023(1) 0.0083(9) 0.0061(9) -0.0003(9)
C(3) 0.033(1) 0.034(1) 0.032(1) 0.015(1) 0.001(1) -0.004(1)
C(4) 0.043(1) 0.033(1) 0.032(1) 0.018(1) 0.002(1) -0.011(1)
C(5) 0.035(1) 0.024(1) 0.024(1) 0.0037(10) 0.0032(10) -0.0012(10)
C(6) 0.026(1) 0.040(2) 0.034(1) 0.010(1) 0.0042(10) 0.001(1)
C(7) 0.033(1) 0.038(1) 0.029(1) 0.015(1) 0.0084(10) 0.000(1)
C(8) 0.032(1) 0.027(1) 0.023(1) 0.0093(10) 0.0024(9) 0.0018(10)
C(9) 0.029(1) 0.025(1) 0.023(1) 0.0096(9) 0.0028(9) 0.0016(9)
C(10) 0.029(1) 0.035(1) 0.030(1) 0.009(1) 0.0067(10) -0.004(1)
C(11) 0.031(1) 0.033(1) 0.033(1) 0.002(1) 0.002(1) -0.009(1)
C(12) 0.042(1) 0.024(1) 0.024(1) 0.013(1) 0.0060(10) -0.0005(10)
C(13) 0.036(1) 0.040(1) 0.030(1) 0.019(1) 0.0052(10) -0.001(1)
C(14) 0.028(1) 0.040(1) 0.030(1) 0.014(1) 0.0013(10) 0.000(1)

loop_
_atom_site_label
_atom_site_type_symbol
_atom_site_fract_x
_atom_site_fract_y
_atom_site_fract_z
_atom_site_U_iso_or_equiv
_atom_site_thermal_displace_type
_atom_site_occupancy
_atom_site_calc_flag
_atom_site_refinement_flags
_atom_site_disorder_assembly
_atom_site_disorder_group
Cd(1) Cd 0.07660(3) 0.25000(3) 0.24999(1) 0.03071(5) Uani 1.00 d . . .
O(1) O 0.2037(3) 0.5062(3) 0.3420(1) 0.0342(5) Uani 1.00 d . . .
O(2) O 0.4831(4) 0.4196(3) 0.3201(1) 0.0464(6) Uani 1.00 d . . .
O(3) O -0.1443(4) -0.0060(3) 0.1580(1) 0.0342(5) Uani 1.00 d . . .
O(4) O 0.2437(4) 0.0799(3) 0.1800(1) 0.0479(6) Uani 1.00 d . . .
O(5) O -0.2927(5) 0.2498(5) 0.2500(2) 0.0987(9) Uani 1.00 d . . .
O(6) O 0.9104(7) 0.2336(5) 0.7188(2) 0.093(1) Uani 1.00 d . . .
O(7) O 0.4572(6) 0.2667(5) 0.7815(2) 0.094(1) Uani 1.00 d . . .
N(1) N 0.9999(4) 0.9349(3) 0.6481(1) 0.0384(6) Uani 1.00 d . . .
N(2) N -0.0833(5) -0.4348(3) -0.1484(1) 0.0385(6) Uani 1.00 d . . .
C(1) C 0.4159(5) 0.5189(4) 0.3594(2) 0.0291(6) Uani 1.00 d . . .
C(2) C 0.5840(5) 0.6442(3) 0.4295(1) 0.0262(6) Uani 1.00 d . . .
C(3) C 0.5068(5) 0.7501(4) 0.4733(2) 0.0338(7) Uani 1.00 d . . .
C(4) C 0.6474(5) 0.8520(4) 0.5440(2) 0.0367(7) Uani 1.00 d . . .
C(5) C 0.8675(5) 0.8475(4) 0.5721(2) 0.0307(6) Uani 1.00 d . . .
C(6) C 0.9507(5) 0.7459(4) 0.5272(2) 0.0349(7) Uani 1.00 d . . .
C(7) C 0.8099(5) 0.6453(4) 0.4572(2) 0.0333(7) Uani 1.00 d . . .
C(8) C 0.0383(5) -0.0188(4) 0.1404(2) 0.0287(6) Uani 1.00 d . . .
C(9) C 0.0103(5) -0.1441(3) 0.0704(1) 0.0264(6) Uani 1.00 d . . .
C(10) C -0.2156(5) -0.2500(4) 0.0269(2) 0.0332(7) Uani 1.00 d . . .
C(11) C -0.2483(5) -0.3517(4) -0.0438(2) 0.0370(7) Uani 1.00 d . . .
C(12) C -0.0524(5) -0.3481(4) -0.0724(2) 0.0305(6) Uani 1.00 d . . .
C(13) C 0.1761(5) -0.2459(4) -0.0273(2) 0.0344(7) Uani 1.00 d . . .
C(14) C 0.2073(5) -0.1453(4) 0.0431(2) 0.0337(7) Uani 1.00 d . . .
H(1) H 0.3559 0.7542 0.4546 0.0409 Uiso 1.00 calc . . .
H(2) H 0.5951 0.9261 0.5738 0.0440 Uiso 1.00 calc . . .
H(3) H 1.1037 0.7450 0.5457 0.0409 Uiso 1.00 calc . . .
H(4) H 0.8658 0.5759 0.4270 0.0406 Uiso 1.00 calc . . .
H(5) H 0.9441 1.0043 0.6789 0.0459 Uiso 1.00 calc . . .
H(6) H 1.1450 0.9233 0.6690 0.0459 Uiso 1.00 calc . . .
H(7) H -0.3514 -0.2521 0.0452 0.0377 Uiso 1.00 calc . . .
H(8) H -0.4037 -0.4212 -0.0717 0.0436 Uiso 1.00 calc . . .
H(9) H 0.3105 -0.2479 -0.0455 0.0412 Uiso 1.00 calc . . .
H(10) H 0.3635 -0.0771 0.0734 0.0396 Uiso 1.00 calc . . .
H(11) H -0.2402 -0.4957 -0.1803 0.0462 Uiso 1.00 calc . . .
H(12) H 0.0507 -0.4326 -0.1677 0.0462 Uiso 1.00 calc . . .
H(13) H -0.4121 0.1874 0.2174 0.0348 Uiso 1.00 calc . . .
H(14) H -0.3094 0.3501 0.2787 0.0348 Uiso 1.00 calc . . .

loop_
_geom_bond_atom_site_label_1
_geom_bond_atom_site_label_2
_geom_bond_distance
_geom_bond_site_symmetry_1
_geom_bond_site_symmetry_2
_geom_bond_publ_flag
Cd(1) O(1) 2.344(2) . . yes
Cd(1) O(2) 2.415(2) . . yes
Cd(1) O(3) 2.343(2) . . yes
Cd(1) O(4) 2.418(3) . . yes
Cd(1) O(5) 2.290(3) . . yes
Cd(1) N(1) 2.435(3) . 2_666 yes
Cd(1) N(2) 2.431(3) . 2_555 yes
O(1) C(1) 1.260(4) . . yes
O(2) C(1) 1.263(4) . . yes
O(3) C(8) 1.265(4) . . yes
O(4) C(8) 1.263(3) . . yes
N(1) C(5) 1.417(3) . . yes
N(2) C(12) 1.413(4) . . yes
C(1) C(2) 1.492(4) . . yes
C(2) C(3) 1.389(4) . . yes
C(2) C(7) 1.396(4) . . yes
C(3) C(4) 1.388(4) . . yes
C(4) C(5) 1.383(4) . . yes
C(5) C(6) 1.401(4) . . yes
C(6) C(7) 1.376(4) . . yes
C(8) C(9) 1.487(4) . . yes
C(9) C(10) 1.384(4) . . yes
C(9) C(14) 1.393(4) . . yes
C(10) C(11) 1.387(4) . . yes
C(11) C(12) 1.386(4) . . yes
C(12) C(13) 1.398(4) . . yes
C(13) C(14) 1.378(4) . . yes
